data_2200634
loop_
_publ_author_name
'Wild, Kirstie Y.'
'Therrien, Bruno'
'Plieger, Paul G.'
'Officer, David L.'
'Burrell, Anthony K.'

_publ_section_title
;[5,15-Bis(4-pyridyl)-2,8,12,18-tetra-<i>n</i>-butyl-3,7,13,17-tetramethylporphyrinato]zinc(II)
 chloroform solvate
;
_journal_issue 10
_journal_name_full 'Acta Crystallographica Section E'
_journal_page_first m478
_journal_page_last m479
_journal_paper_doi 10.1107/S1600536801015264
_journal_volume 57
_journal_year 2001
_chemical_formula_iupac '[Zn (C50 H58 N6)], C H Cl3'
_chemical_formula_moiety 'C50 H58 N6 Zn, C H Cl3'
_chemical_formula_sum 'C51 H59 Cl3 N6 Zn'
_chemical_formula_weight 927.76
_chemical_name_systematic
;
5,15-bis(4-pyridyl)-2,8,12,18-tetra-n-butyl-3,7,13,17-
tetramethylporphyrinato zinc(II) chloroform solvate
;
_space_group_IT_number 14
_symmetry_cell_setting monoclinic
_symmetry_space_group_name_Hall '-P 2yn'
_symmetry_space_group_name_H-M 'P 1 21/n 1'
_audit_creation_method SHELXL-97
_cell_angle_alpha 90.00
_cell_angle_beta 90.840(10)
_cell_angle_gamma 90.00
_cell_formula_units_Z 4
_cell_length_a 17.8146(2)
_cell_length_b 13.1650(2)
_cell_length_c 20.2171(4)
_cell_measurement_reflns_used 6496
_cell_measurement_temperature 203(2)
_cell_measurement_theta_max 28.29
_cell_measurement_theta_min 1.51
_cell_volume 4740.99(13)
_computing_cell_refinement 'SAINT (Bruker, 1998)'
_computing_data_collection 'SMART (Bruker, 1998)'
_computing_data_reduction SAINT
_computing_molecular_graphics 'ORTEP-3 (Farrugia, 1997)'
_computing_publication_material SHELXL97
_computing_structure_refinement 'SHELXL97 (Sheldrick, 1997)'
_computing_structure_solution 'SHELXS97 (Sheldrick, 1990)'
_diffrn_ambient_temperature 203(2)
_diffrn_measured_fraction_theta_full .955
_diffrn_measured_fraction_theta_max .955
_diffrn_measurement_device_type 'Siemens SMART CCD area-detector'
_diffrn_measurement_method \w
_diffrn_radiation_monochromator graphite
_diffrn_radiation_source 'fine-focus sealed tube'
_diffrn_radiation_type MoK\a
_diffrn_radiation_wavelength .71073
_diffrn_reflns_av_R_equivalents .000
_diffrn_reflns_av_sigmaI/netI .0848
_diffrn_reflns_limit_h_max 23
_diffrn_reflns_limit_h_min -23
_diffrn_reflns_limit_k_max 17
_diffrn_reflns_limit_k_min 0
_diffrn_reflns_limit_l_max 26
_diffrn_reflns_limit_l_min 0
_diffrn_reflns_number 10404
_diffrn_reflns_theta_full 27.50
_diffrn_reflns_theta_max 27.50
_diffrn_reflns_theta_min 1.51
_diffrn_standards_decay_% 0
_diffrn_standards_number 0
_exptl_absorpt_coefficient_mu .729
_exptl_absorpt_correction_T_max .986
_exptl_absorpt_correction_T_min .800
_exptl_absorpt_correction_type multi-scan
_exptl_absorpt_process_details '(Blessing, 1995)'
_exptl_crystal_colour red
_exptl_crystal_density_diffrn 1.300
_exptl_crystal_density_method 'not measured'
_exptl_crystal_description plate
_exptl_crystal_F_000 1952
_exptl_crystal_size_max .30
_exptl_crystal_size_mid .22
_exptl_crystal_size_min .02
_refine_diff_density_max .78
_refine_diff_density_min -1.03
_refine_ls_extinction_method none
_refine_ls_goodness_of_fit_ref 1.08
_refine_ls_hydrogen_treatment constr
_refine_ls_matrix_type full
_refine_ls_number_parameters 564
_refine_ls_number_reflns 10404
_refine_ls_number_restraints 0
_refine_ls_restrained_S_all 1.08
_refine_ls_R_factor_all .124
_refine_ls_R_factor_gt .065
_refine_ls_shift/su_max .020
_refine_ls_shift/su_mean .001
_refine_ls_structure_factor_coef Fsqd
_refine_ls_weighting_details 'calc w = 1/[\s^2^(Fo^2^)+(0.0548P)^2^+7.9269P] where P = (Fo^2^+2Fc^2^)/3'
_refine_ls_weighting_scheme calc
_refine_ls_wR_factor_ref .169
_reflns_number_gt 6454
_reflns_number_total 10404
_reflns_threshold_expression I>2\s(I)
_cod_data_source_file ci6042.cif
_cod_data_source_block I
_cod_original_cell_volume 4741.00(13)
_cod_original_sg_symbol_H-M 'P 21/n'
_cod_database_code 2200634
_cod_database_fobs_code 2200634

loop_
_symmetry_equiv_pos_as_xyz
'x, y, z'
'-x+1/2, y+1/2, -z+1/2'
'-x, -y, -z'
'x-1/2, -y-1/2, z-1/2'

loop_
_atom_site_label
_atom_site_fract_x
_atom_site_fract_y
_atom_site_fract_z
_atom_site_U_iso_or_equiv
_atom_site_adp_type
_atom_site_calc_flag
_atom_site_refinement_flags
_atom_site_occupancy
_atom_site_disorder_assembly
_atom_site_disorder_group
_atom_site_type_symbol
Zn .60265(3) .09136(3) .87486(2) .02432(13) Uani d . 1 . . Zn
N1 .59162(18) .0451(2) .77638(16) .0275(7) Uani d . 1 . . N
N2 .67608(18) -.0304(2) .88531(15) .0255(7) Uani d . 1 . . N
N3 .58646(18) .0988(3) .97568(16) .0276(7) Uani d . 1 . . N
N4 .51031(18) .1856(2) .86596(16) .0257(7) Uani d . 1 . . N
N5 .81503(18) -.2932(2) .65123(16) .0275(7) Uani d . 1 . . N
N15 .3798(3) .4412(3) 1.1122(2) .0583(13) Uani d . 1 . . N
C1 .5463(2) .0939(3) .73144(19) .0271(8) Uani d . 1 . . C
C2 .5573(2) .0530(3) .6659(2) .0316(9) Uani d . 1 A . C
C3 .6100(2) -.0206(3) .6716(2) .0342(10) Uani d . 1 . . C
C4 .6331(2) -.0241(3) .7417(2) .0285(9) Uani d . 1 . . C
C5 .6896(2) -.0858(3) .77056(19) .0266(8) Uani d . 1 . . C
C6 .7118(2) -.0865(3) .8377(2) .0272(8) Uani d . 1 . . C
C7 .7731(2) -.1447(3) .8688(2) .0290(9) Uani d . 1 . . C
C8 .7710(2) -.1234(3) .9344(2) .0303(9) Uani d . 1 . . C
C9 .7101(2) -.0541(3) .9445(2) .0277(9) Uani d . 1 . . C
C10 .6836(2) -.0250(3) 1.0060(2) .0301(9) Uani d . 1 . . C
H10 .7091 -.0530 1.0428 .036 Uiso calc R 1 . . H
C11 .6245(2) .0397(3) 1.02050(19) .0286(9) Uani d . 1 . . C
C12 .5972(2) .0571(3) 1.0867(2) .0327(10) Uani d . 1 . . C
C13 .5445(2) .1315(3) 1.0822(2) .0326(10) Uani d . 1 . . C
C14 .5371(2) .1571(3) 1.01127(19) .0281(9) Uani d . 1 . . C
C15 .4893(2) .2301(3) .9824(2) .0284(9) Uani d . 1 . . C
C16 .4756(2) .2435(3) .9140(2) .0277(9) Uani d . 1 . . C
C17 .4242(2) .3153(3) .8813(2) .0327(10) Uani d . 1 . . C
C18 .4285(2) .2988(3) .8151(2) .0306(9) Uani d . 1 . . C
C19 .4813(2) .2166(3) .8062(2) .0281(9) Uani d . 1 . . C
C20 .4980(2) .1734(3) .7457(2) .0296(9) Uani d . 1 . . C
H20 .4729 .2020 .7090 .036 Uiso calc R 1 . . H
C21 .5154(3) .0867(4) .6050(2) .0424(11) Uani d . 1 . . C
H21A .5510 .0973 .5691 .051 Uiso calc PR .408(19) A 1 H
H21B .4906 .1517 .6137 .051 Uiso calc PR .408(19) A 1 H
H21C .5411 .0603 .5660 .051 Uiso calc PR .592(19) A 2 H
H21D .5168 .1611 .6027 .051 Uiso calc PR .592(19) A 2 H
C22A .4577(10) .0101(16) .5836(8) .055(5) Uani d P .408(19) A 1 C
H22A .4352 .0322 .5415 .066 Uiso calc PR .408(19) A 1 H
H22B .4829 -.0549 .5759 .066 Uiso calc PR .408(19) A 1 H
C23A .3967(9) -.0060(17) .6322(9) .066(6) Uani d P .408(19) A 1 C
H23A .3694 .0576 .6390 .079 Uiso calc PR .408(19) A 1 H
H23B .4183 -.0274 .6748 .079 Uiso calc PR .408(19) A 1 H
C22B .4301(7) .0506(10) .6022(6) .050(3) Uani d P .592(19) A 2 C
H22C .4035 .0798 .6398 .060 Uiso calc PR .592(19) A 2 H
H22D .4063 .0764 .5615 .060 Uiso calc PR .592(19) A 2 H
C23B .4221(7) -.0641(10) .6039(7) .066(4) Uani d P .592(19) A 2 C
H23C .4459 -.0940 .5651 .079 Uiso calc PR .592(19) A 2 H
H23D .4474 -.0911 .6436 .079 Uiso calc PR .592(19) A 2 H
C24 .3399(4) -.0923(6) .6045(4) .106(3) Uani d . 1 . . C
H24A .3562 -.1150 .5614 .158 Uiso calc PR .408(19) A 1 H
H24B .2896 -.0643 .6007 .158 Uiso calc PR .408(19) A 1 H
H24C .3396 -.1494 .6349 .158 Uiso calc PR .408(19) A 1 H
H24D .3111 -.0420 .5799 .158 Uiso calc PR .592(19) A 2 H
H24E .3227 -.0945 .6498 .158 Uiso calc PR .592(19) A 2 H
H24F .3330 -.1585 .5842 .158 Uiso calc PR .592(19) A 2 H
C31 .6376(3) -.0827(5) .6143(2) .0606(16) Uani d . 1 . . C
H31A .6100 -.0638 .5744 .091 Uiso calc R 1 . . H
H31B .6297 -.1543 .6233 .091 Uiso calc R 1 . . H
H31C .6907 -.0701 .6082 .091 Uiso calc R 1 . . H
C51 .7311(2) -.1561(3) .72602(19) .0262(9) Uani d . 1 . . C
C52 .7951(2) -.1255(3) .6933(2) .0312(10) Uani d . 1 . . C
H52 .8112 -.0576 .6956 .037 Uiso calc R 1 . . H
C53 .8351(2) -.1957(3) .6574(2) .0307(9) Uani d . 1 . . C
H53 .8788 -.1739 .6362 .037 Uiso calc R 1 . . H
C54 .7511(2) -.3214(3) .6802(2) .0356(10) Uani d . 1 . . C
H54 .7344 -.3886 .6746 .043 Uiso calc R 1 . . H
C55 .7084(2) -.2561(3) .7179(2) .0349(10) Uani d . 1 . . C
H55 .6644 -.2794 .7380 .042 Uiso calc R 1 . . H
C71 .8303(3) -.2148(4) .8388(2) .0443(12) Uani d . 1 . . C
H71A .8648 -.2384 .8731 .066 Uiso calc R 1 . . H
H71B .8580 -.1786 .8053 .066 Uiso calc R 1 . . H
H71C .8049 -.2726 .8189 .066 Uiso calc R 1 . . H
C81 .8247(3) -.1589(4) .9879(2) .0439(12) Uani d . 1 . . C
H81A .8493 -.2217 .9736 .053 Uiso calc R 1 . . H
H81B .7968 -.1738 1.0281 .053 Uiso calc R 1 . . H
C82 .8846(3) -.0776(5) 1.0029(3) .0739(18) Uani d . 1 . . C
H82A .9091 -.0595 .9614 .089 Uiso calc R 1 . . H
H82B .8594 -.0166 1.0191 .089 Uiso calc R 1 . . H
C83 .9440(4) -.1074(6) 1.0522(3) .082(2) Uani d . 1 . . C
H83A .9197 -.1372 1.0908 .099 Uiso calc R 1 . . H
H83B .9706 -.0462 1.0670 .099 Uiso calc R 1 . . H
C84 1.0000(4) -.1816(6) 1.0264(4) .100(3) Uani d . 1 . . C
H84A .9758 -.2466 1.0187 .150 Uiso calc R 1 . . H
H84B 1.0405 -.1899 1.0585 .150 Uiso calc R 1 . . H
H84C 1.0201 -.1564 .9851 .150 Uiso calc R 1 . . H
C121 .6213(3) -.0045(4) 1.1456(2) .0375(11) Uani d . 1 . . C
H12A .6261 -.0754 1.1317 .045 Uiso calc R 1 . . H
H12B .5812 -.0017 1.1783 .045 Uiso calc R 1 . . H
C122 .6949(3) .0275(4) 1.1798(2) .0440(12) Uani d . 1 . . C
H12C .6867 .0901 1.2049 .053 Uiso calc R 1 . . H
H12D .7327 .0416 1.1462 .053 Uiso calc R 1 . . H
C123 .7244(3) -.0559(4) 1.2268(2) .0508(13) Uani d . 1 . . C
H12E .7628 -.0265 1.2563 .061 Uiso calc R 1 . . H
H12F .6830 -.0794 1.2543 .061 Uiso calc R 1 . . H
C124 .7577(3) -.1466(5) 1.1912(3) .0652(16) Uani d . 1 . . C
H12G .7189 -.1801 1.1651 .098 Uiso calc R 1 . . H
H12H .7784 -.1940 1.2234 .098 Uiso calc R 1 . . H
H12I .7973 -.1237 1.1623 .098 Uiso calc R 1 . . H
C131 .5015(3) .1713(4) 1.1406(2) .0450(12) Uani d . 1 . . C
H13A .5155 .1332 1.1799 .068 Uiso calc R 1 . . H
H13B .4480 .1638 1.1321 .068 Uiso calc R 1 . . H
H13C .5132 .2425 1.1473 .068 Uiso calc R 1 . . H
C151 .4504(2) .3022(3) 1.0279(2) .0317(9) Uani d . 1 . . C
C152 .4875(3) .3876(3) 1.0510(2) .0408(11) Uani d . 1 . . C
H152 .5374 .4005 1.0392 .049 Uiso calc R 1 . . H
C153 .4495(3) .4542(4) 1.0921(3) .0527(14) Uani d . 1 . . C
H153 .4752 .5126 1.1067 .063 Uiso calc R 1 . . H
C154 .3455(3) .3584(4) 1.0903(3) .0573(15) Uani d . 1 . . C
H154 .2959 .3469 1.1037 .069 Uiso calc R 1 . . H
C155 .3778(3) .2875(4) 1.0489(3) .0474(13) Uani d . 1 . . C
H155 .3505 .2299 1.0352 .057 Uiso calc R 1 . . H
C171 .3725(3) .3938(4) .9109(2) .0447(12) Uani d . 1 . . C
H17A .3514 .4358 .8759 .067 Uiso calc R 1 . . H
H17B .4006 .4360 .9417 .067 Uiso calc R 1 . . H
H17C .3323 .3598 .9340 .067 Uiso calc R 1 . . H
C181 .3889(3) .3553(4) .7601(2) .0408(11) Uani d . 1 . . C
H18A .3371 .3694 .7731 .049 Uiso calc R 1 . . H
H18B .3870 .3125 .7205 .049 Uiso calc R 1 . . H
C182 .4287(3) .4575(5) .7433(3) .0746(19) Uani d . 1 . . C
H18C .3987 .4928 .7094 .090 Uiso calc R 1 . . H
H18D .4293 .5002 .7830 .090 Uiso calc R 1 . . H
C183 .5049(4) .4485(6) .7199(4) .084(2) Uani d . 1 . . C
H18E .5035 .4127 .6774 .100 Uiso calc R 1 . . H
H18F .5334 .4062 .7513 .100 Uiso calc R 1 . . H
C184 .5475(5) .5486(6) .7108(4) .105(3) Uani d . 1 . . C
H18G .5127 .6011 .6965 .158 Uiso calc R 1 . . H
H18H .5858 .5396 .6777 .158 Uiso calc R 1 . . H
H18I .5710 .5682 .7525 .158 Uiso calc R 1 . . H
Cl1 .70050(9) .38210(13) .00052(8) .0716(4) Uani d . 1 . . Cl
Cl2 .71226(16) .30932(17) .13248(9) .1208(9) Uani d . 1 . . Cl
Cl3 .80486(12) .22346(17) .02792(16) .1368(10) Uani d . 1 . . Cl
C1S .7187(3) .2770(4) .0496(3) .0608(15) Uani d . 1 . . C
H1S .6792 .2261 .0399 .073 Uiso calc R 1 . . H

loop_
_atom_site_aniso_label
_atom_site_aniso_U_11
_atom_site_aniso_U_22
_atom_site_aniso_U_33
_atom_site_aniso_U_12
_atom_site_aniso_U_13
_atom_site_aniso_U_23
Zn .0264(2) .0218(2) .0249(2) .0009(2) .00566(17) -.0003(2)
N1 .0290(18) .0251(18) .0284(18) .0016(14) .0042(15) -.0020(15)
N2 .0287(18) .0226(17) .0253(18) .0008(14) .0040(14) -.0002(14)
N3 .0302(17) .0268(18) .0259(17) -.0015(15) .0065(14) -.0015(15)
N4 .0262(17) .0244(17) .0267(18) .0023(14) .0056(14) -.0040(14)
N5 .0309(18) .0266(18) .0253(18) .0019(15) .0067(14) -.0010(14)
N15 .066(3) .046(3) .064(3) .004(2) .027(2) -.018(2)
C1 .030(2) .025(2) .027(2) -.0027(18) .0028(16) .0012(18)
C2 .033(2) .036(2) .025(2) .0015(19) .0016(18) .0011(18)
C3 .041(3) .038(3) .024(2) .002(2) .0044(19) -.0041(19)
C4 .026(2) .029(2) .030(2) -.0003(17) .0068(17) -.0035(18)
C5 .0258(19) .025(2) .029(2) .0008(17) .0084(16) -.0022(18)
C6 .028(2) .0206(19) .033(2) .0021(17) .0066(17) .0015(18)
C7 .026(2) .027(2) .035(2) .0008(17) .0058(18) .0046(18)
C8 .031(2) .029(2) .030(2) .0012(17) .0005(18) .0036(18)
C9 .032(2) .022(2) .029(2) .0004(17) .0024(17) .0013(17)
C10 .034(2) .028(2) .028(2) .0002(18) .0012(18) .0003(18)
C11 .035(2) .025(2) .026(2) -.0040(18) .0035(17) -.0033(17)
C12 .035(2) .034(2) .029(2) -.0070(19) .0058(18) -.0023(18)
C13 .039(2) .030(2) .030(2) -.0074(19) .0092(19) -.0039(18)
C14 .030(2) .028(2) .027(2) -.0042(17) .0083(17) -.0039(17)
C15 .028(2) .024(2) .034(2) -.0048(17) .0113(18) -.0062(17)
C16 .024(2) .022(2) .037(2) -.0006(16) .0073(17) -.0022(18)
C17 .029(2) .025(2) .044(3) .0029(17) .0070(19) -.0023(19)
C18 .027(2) .026(2) .039(2) .0034(17) .0017(18) -.0024(19)
C19 .023(2) .025(2) .036(2) .0012(16) .0031(17) .0014(18)
C20 .031(2) .028(2) .029(2) .0026(18) -.0026(17) .0031(18)
C21 .048(3) .048(3) .031(2) .009(2) -.003(2) .001(2)
C22A .048(10) .078(14) .038(8) .021(9) -.006(7) -.001(8)
C23A .044(9) .089(15) .065(11) -.008(9) -.002(8) -.022(10)
C22B .045(7) .060(8) .045(6) .015(5) -.016(5) -.009(5)
C23B .058(7) .059(8) .082(8) -.001(6) -.010(6) -.018(6)
C24 .065(5) .116(7) .135(7) -.022(5) -.016(5) -.026(6)
C31 .069(4) .080(4) .032(3) .037(3) -.004(2) -.013(3)
C51 .030(2) .023(2) .026(2) .0015(16) .0055(17) -.0005(16)
C52 .037(2) .024(2) .033(2) .0003(17) .0107(19) .0004(18)
C53 .032(2) .029(2) .031(2) -.0003(18) .0099(18) .0007(18)
C54 .030(2) .027(2) .050(3) -.0028(18) .012(2) -.008(2)
C55 .029(2) .028(2) .048(3) -.0039(18) .014(2) -.007(2)
C71 .041(3) .055(3) .037(3) .021(2) .003(2) .004(2)
C81 .039(3) .051(3) .042(3) .012(2) -.003(2) .001(2)
C82 .064(4) .079(5) .077(4) -.001(3) -.029(3) -.002(4)
C83 .061(4) .109(6) .076(5) .007(4) -.022(3) -.008(4)
C84 .083(5) .107(6) .110(6) .031(5) -.011(5) -.008(5)
C121 .043(3) .039(3) .030(2) -.007(2) .007(2) .001(2)
C122 .052(3) .044(3) .036(3) -.014(2) -.001(2) -.003(2)
C123 .053(3) .062(3) .037(3) -.007(3) -.008(2) .006(2)
C124 .061(4) .067(4) .067(4) .003(3) -.010(3) .002(3)
C131 .057(3) .049(3) .029(2) .003(2) .016(2) .001(2)
C151 .035(2) .027(2) .033(2) .0004(18) .0114(19) -.0026(18)
C152 .042(3) .033(3) .048(3) -.003(2) .011(2) -.006(2)
C153 .064(4) .038(3) .057(3) -.003(3) .009(3) -.019(2)
C154 .052(3) .050(3) .070(4) .002(3) .035(3) -.003(3)
C155 .043(3) .035(3) .064(3) -.001(2) .020(2) -.009(2)
C171 .042(3) .044(3) .048(3) .014(2) .005(2) -.007(2)
C181 .033(2) .041(3) .049(3) .013(2) -.003(2) .002(2)
C182 .063(4) .077(4) .084(5) .017(3) -.001(3) .045(4)
C183 .065(4) .091(5) .095(5) .001(4) .002(4) .038(4)
C184 .125(7) .095(6) .095(6) -.053(5) -.026(5) .049(5)
Cl1 .0767(10) .0792(11) .0593(9) .0040(8) .0188(8) .0005(8)
Cl2 .215(3) .0942(15) .0530(10) -.0451(16) -.0115(13) .0024(10)
Cl3 .0775(14) .0852(15) .249(3) .0179(11) .0294(17) .0114(17)
C1S .055(3) .060(4) .067(4) -.015(3) .004(3) -.006(3)

loop_
_atom_type_symbol
_atom_type_description
_atom_type_scat_dispersion_real
_atom_type_scat_dispersion_imag
_atom_type_scat_source
C C .0033 .0016 'International Tables Vol C Tables 4.2.6.8 and 6.1.1.4'
H H .0000 .0000 'International Tables Vol C Tables 4.2.6.8 and 6.1.1.4'
N N .0061 .0033 'International Tables Vol C Tables 4.2.6.8 and 6.1.1.4'
Zn Zn .2839 1.4301 'International Tables Vol C Tables 4.2.6.8 and 6.1.1.4'
Cl Cl .1484 .1585 'International Tables Vol C Tables 4.2.6.8 and 6.1.1.4'

loop_
_geom_angle_atom_site_label_1
_geom_angle_atom_site_label_2
_geom_angle_atom_site_label_3
_geom_angle_site_symmetry_3
_geom_angle
N3 Zn N4 . 86.27(13)
N3 Zn N2 . 91.89(13)
N4 Zn N2 . 166.24(13)
N3 Zn N1 . 160.42(13)
N4 Zn N1 . 91.62(13)
N2 Zn N1 . 85.55(12)
N3 Zn N5 2_656 108.03(13)
N4 Zn N5 2_656 95.62(13)
N2 Zn N5 2_656 97.92(13)
N1 Zn N5 2_656 91.54(12)
C1 N1 C4 . 106.9(3)
C1 N1 Zn . 122.9(3)
C4 N1 Zn . 129.5(3)
C9 N2 C6 . 106.6(3)
C9 N2 Zn . 122.3(3)
C6 N2 Zn . 129.7(3)
C11 N3 C14 . 106.6(3)
C11 N3 Zn . 123.5(3)
C14 N3 Zn . 129.9(3)
C19 N4 C16 . 106.7(3)
C19 N4 Zn . 123.1(2)
C16 N4 Zn . 129.2(3)
C53 N5 C54 . 116.9(3)
C53 N5 Zn 2_646 120.8(3)
C54 N5 Zn 2_646 119.4(3)
C153 N15 C154 . 115.8(4)
N1 C1 C20 . 125.3(4)
N1 C1 C2 . 110.4(3)
C20 C1 C2 . 124.3(4)
C3 C2 C1 . 106.9(4)
C3 C2 C21 . 128.3(4)
C1 C2 C21 . 124.8(4)
C2 C3 C4 . 106.8(4)
C2 C3 C31 . 123.8(4)
C4 C3 C31 . 129.4(4)
N1 C4 C5 . 123.9(4)
N1 C4 C3 . 109.0(4)
C5 C4 C3 . 127.1(4)
C6 C5 C4 . 126.1(4)
C6 C5 C51 . 116.3(3)
C4 C5 C51 . 117.6(3)
N2 C6 C5 . 123.0(4)
N2 C6 C7 . 109.2(3)
C5 C6 C7 . 127.8(4)
C8 C7 C6 . 106.2(3)
C8 C7 C71 . 123.2(4)
C6 C7 C71 . 130.5(4)
C7 C8 C9 . 107.6(4)
C7 C8 C81 . 127.6(4)
C9 C8 C81 . 124.8(4)
N2 C9 C10 . 124.5(4)
N2 C9 C8 . 110.4(3)
C10 C9 C8 . 124.6(4)
C11 C10 C9 . 128.7(4)
N3 C11 C10 . 125.4(4)
N3 C11 C12 . 110.7(4)
C10 C11 C12 . 123.8(4)
C13 C12 C11 . 107.0(4)
C13 C12 C121 . 129.3(4)
C11 C12 C121 . 123.6(4)
C12 C13 C14 . 106.4(4)
C12 C13 C131 . 123.7(4)
C14 C13 C131 . 129.8(4)
N3 C14 C15 . 123.5(4)
N3 C14 C13 . 109.3(4)
C15 C14 C13 . 127.2(4)
C14 C15 C16 . 126.0(4)
C14 C15 C151 . 117.4(4)
C16 C15 C151 . 116.6(4)
N4 C16 C15 . 123.0(4)
N4 C16 C17 . 108.7(3)
C15 C16 C17 . 128.3(4)
C18 C17 C16 . 107.3(4)
C18 C17 C171 . 122.8(4)
C16 C17 C171 . 129.9(4)
C17 C18 C19 . 106.7(4)
C17 C18 C181 . 128.0(4)
C19 C18 C181 . 125.3(4)
N4 C19 C20 . 125.0(4)
N4 C19 C18 . 110.6(3)
C20 C19 C18 . 124.4(4)
C19 C20 C1 . 129.4(4)
C2 C21 C22A . 111.6(7)
C2 C21 C22B . 113.8(5)
C22A C21 C22B . 30.6(6)
C23A C22A C21 . 114.2(16)
C22A C23A C24 . 109.3(15)
C23B C22B C21 . 112.7(11)
C24 C23B C22B . 109.6(11)
C23B C24 C23A . 39.5(6)
C55 C51 C52 . 117.4(4)
C55 C51 C5 . 120.9(3)
C52 C51 C5 . 121.7(4)
C53 C52 C51 . 119.4(4)
N5 C53 C52 . 123.6(4)
N5 C54 C55 . 123.0(4)
C54 C55 C51 . 119.6(4)
C8 C81 C82 . 110.9(4)
C83 C82 C81 . 115.5(5)
C82 C83 C84 . 114.0(6)
C12 C121 C122 . 116.3(4)
C121 C122 C123 . 111.4(4)
C124 C123 C122 . 113.6(4)
C155 C151 C152 . 117.0(4)
C155 C151 C15 . 123.0(4)
C152 C151 C15 . 120.0(4)
C151 C152 C153 . 118.7(4)
N15 C153 C152 . 124.7(5)
N15 C154 C155 . 124.3(5)
C151 C155 C154 . 119.5(5)
C18 C181 C182 . 112.1(4)
C183 C182 C181 . 115.6(5)
C182 C183 C184 . 116.0(7)
Cl1 C1S Cl2 . 110.1(3)
Cl1 C1S Cl3 . 109.6(3)
Cl2 C1S Cl3 . 114.3(4)

loop_
_geom_bond_atom_site_label_1
_geom_bond_atom_site_label_2
_geom_bond_site_symmetry_2
_geom_bond_distance
_geom_bond_publ_flag
Zn N3 . 2.065(3) ?
Zn N4 . 2.066(3) ?
Zn N2 . 2.078(3) ?
Zn N1 . 2.088(3) ?
Zn N5 2_656 2.182(3) ?
N1 C1 . 1.367(5) ?
N1 C4 . 1.372(5) ?
N2 C9 . 1.369(5) ?
N2 C6 . 1.376(5) ?
N3 C11 . 1.367(5) ?
N3 C14 . 1.378(5) ?
N4 C19 . 1.369(5) ?
N4 C16 . 1.387(5) ?
N5 C53 . 1.337(5) ?
N5 C54 . 1.341(5) ?
N5 Zn 2_646 2.182(3) ?
N15 C153 . 1.322(7) ?
N15 C154 . 1.323(7) ?
C1 C20 . 1.388(5) ?
C1 C2 . 1.446(5) ?
C2 C3 . 1.354(6) ?
C2 C21 . 1.498(6) ?
C3 C4 . 1.471(6) ?
C3 C31 . 1.506(6) ?
C4 C5 . 1.413(6) ?
C5 C6 . 1.408(6) ?
C5 C51 . 1.494(5) ?
C6 C7 . 1.469(6) ?
C7 C8 . 1.358(6) ?
C7 C71 . 1.508(6) ?
C8 C9 . 1.433(6) ?
C8 C81 . 1.507(6) ?
C9 C10 . 1.392(6) ?
C10 C11 . 1.389(6) ?
C11 C12 . 1.450(5) ?
C12 C13 . 1.359(6) ?
C12 C121 . 1.497(6) ?
C13 C14 . 1.477(6) ?
C13 C131 . 1.512(6) ?
C14 C15 . 1.405(6) ?
C15 C16 . 1.412(6) ?
C15 C151 . 1.498(5) ?
C16 C17 . 1.466(6) ?
C17 C18 . 1.360(6) ?
C17 C171 . 1.514(6) ?
C18 C19 . 1.446(5) ?
C18 C181 . 1.505(6) ?
C19 C20 . 1.385(6) ?
C21 C22A . 1.498(19) ?
C21 C22B . 1.592(13) ?
C22A C23A . 1.49(3) ?
C23A C24 . 1.617(18) ?
C22B C23B . 1.52(2) ?
C23B C24 . 1.512(13) ?
C51 C55 . 1.386(5) ?
C51 C52 . 1.387(5) ?
C52 C53 . 1.379(5) ?
C54 C55 . 1.384(6) ?
C81 C82 . 1.539(7) ?
C82 C83 . 1.495(8) ?
C83 C84 . 1.496(9) ?
C121 C122 . 1.533(6) ?
C122 C123 . 1.539(7) ?
C123 C124 . 1.521(8) ?
C151 C155 . 1.381(6) ?
C151 C152 . 1.382(6) ?
C152 C153 . 1.391(6) ?
C154 C155 . 1.384(7) ?
C181 C182 . 1.560(8) ?
C182 C183 . 1.448(8) ?
C183 C184 . 1.533(9) ?
Cl1 C1S . 1.731(6) ?
Cl2 C1S . 1.734(6) ?
Cl3 C1S . 1.751(6) ?
